data_4022622
loop_
_publ_author_name
'Mingqian He'
'Feixia Zhang'

_publ_section_title
;
 Synthesis and Structure of Alkyl-Substituted Fused Thiophenes
 Containing up to Seven Rings
;
_journal_name_full 'Journal of Organic Chemistry'
_journal_page_first 442
_journal_page_last 451
_journal_paper_doi 10.1021/jo061853y
_journal_volume 72
_journal_year 2007
_chemical_formula_moiety 'C30 H44 S4'
_chemical_formula_sum 'C15 H22 S2'
_chemical_formula_weight 266.45
_chemical_name_systematic
; 
 ? 
;
_space_group_IT_number 2
_symmetry_cell_setting triclinic
_symmetry_space_group_name_Hall '-P 1'
_symmetry_space_group_name_H-M 'P -1'
_atom_sites_solution_hydrogens difmap
_atom_sites_solution_primary direct
_atom_sites_solution_secondary difmap
_audit_creation_method SHELXL-97
_cell_angle_alpha 111.582(5)
_cell_angle_beta 92.748(5)
_cell_angle_gamma 107.574(5)
_cell_formula_units_Z 2
_cell_length_a 8.2512(7)
_cell_length_b 9.1811(9)
_cell_length_c 10.7071(10)
_cell_measurement_reflns_used 5170
_cell_measurement_temperature 173(2)
_cell_measurement_theta_max 30.49
_cell_measurement_theta_min 2.54
_cell_volume 707.39(11)
_computing_cell_refinement 'Bruker SAINT+'
_computing_data_collection 'Bruker APEX2'
_computing_data_reduction 'Bruker SAINT+'
_computing_molecular_graphics 'Bruker SHELXTL'
_computing_publication_material 'Bruker SHELXTL'
_computing_structure_refinement 'SHELXL-97 (Sheldrick, 1997)'
_computing_structure_solution 'SHELXS-97 (Sheldrick, 1990)'
_diffrn_ambient_temperature 173(2)
_diffrn_measured_fraction_theta_full 0.988
_diffrn_measured_fraction_theta_max 0.988
_diffrn_measurement_device_type 'Bruker X8 APEX II diffractometer'
_diffrn_measurement_method 'phi and omega scans'
_diffrn_radiation_monochromator graphite
_diffrn_radiation_source 'fine-focus sealed tube'
_diffrn_radiation_type MoK\a
_diffrn_radiation_wavelength 0.71073
_diffrn_reflns_av_R_equivalents 0.0268
_diffrn_reflns_av_sigmaI/netI 0.0322
_diffrn_reflns_limit_h_max 11
_diffrn_reflns_limit_h_min -11
_diffrn_reflns_limit_k_max 13
_diffrn_reflns_limit_k_min -13
_diffrn_reflns_limit_l_max 15
_diffrn_reflns_limit_l_min -15
_diffrn_reflns_number 13780
_diffrn_reflns_theta_full 30.69
_diffrn_reflns_theta_max 30.69
_diffrn_reflns_theta_min 2.08
_exptl_absorpt_coefficient_mu 0.353
_exptl_absorpt_correction_T_max 0.9327
_exptl_absorpt_correction_T_min 0.8159
_exptl_absorpt_correction_type multi-scan
_exptl_absorpt_process_details SADABS
_exptl_crystal_colour colourless
_exptl_crystal_density_diffrn 1.251
_exptl_crystal_density_method 'not measured'
_exptl_crystal_description block
_exptl_crystal_F_000 288
_exptl_crystal_size_max 0.60
_exptl_crystal_size_mid 0.30
_exptl_crystal_size_min 0.20
_refine_diff_density_max 0.450
_refine_diff_density_min -0.261
_refine_diff_density_rms 0.057
_refine_ls_extinction_method none
_refine_ls_goodness_of_fit_ref 0.998
_refine_ls_hydrogen_treatment refall
_refine_ls_matrix_type full
_refine_ls_number_parameters 242
_refine_ls_number_reflns 4327
_refine_ls_number_restraints 0
_refine_ls_restrained_S_all 0.998
_refine_ls_R_factor_all 0.0418
_refine_ls_R_factor_gt 0.0299
_refine_ls_shift/su_max 0.002
_refine_ls_shift/su_mean 0.000
_refine_ls_structure_factor_coef Fsqd
_refine_ls_weighting_details 'calc w=1/[\s^2^(Fo^2^)+(0.0595P)^2^+0.0000P] where P=(Fo^2^+2Fc^2^)/3'
_refine_ls_weighting_scheme calc
_refine_ls_wR_factor_gt 0.0842
_refine_ls_wR_factor_ref 0.0890
_reflns_number_gt 3354
_reflns_number_total 4327
_reflns_threshold_expression >2sigma(I)
_cod_data_source_file jo061853ysi20060915_034949.cif
_cod_data_source_block ft4
_cod_depositor_comments
;
The following automatic conversions were performed:
'_symmetry_cell_setting' value 'Triclinic' changed to 'triclinic'
according to '/home/saulius/struct/CIF-dictionaries/cif_core.dic'
dictionary named 'cif_core.dic' version 2.4.1 from 2010-06-29.

Automatic conversion script
Id: cif_fix_enum 1527 2010-12-29 10:47:43Z saulius 
;
_cod_database_code 4022622

loop_
_symmetry_equiv_pos_as_xyz
'x, y, z'
'-x, -y, -z'

loop_
_atom_site_label
_atom_site_type_symbol
_atom_site_fract_x
_atom_site_fract_y
_atom_site_fract_z
_atom_site_U_iso_or_equiv
_atom_site_adp_type
_atom_site_occupancy
_atom_site_symmetry_multiplicity
_atom_site_calc_flag
S1 S -0.36704(3) 0.18866(3) -0.00969(3) 0.02199(8) Uani 1 1 d
S2 S 0.13186(3) 0.41006(3) 0.11063(2) 0.01969(8) Uani 1 1 d
C1 C -0.52489(13) 0.21519(14) -0.10318(11) 0.0222(2) Uani 1 1 d
H1 H -0.6363(17) 0.1432(16) -0.1200(13) 0.027(3) Uiso 1 1 d
C2 C -0.21114(12) 0.35151(13) -0.02383(10) 0.01822(19) Uani 1 1 d
C3 C -0.02985(12) 0.43441(12) 0.02015(10) 0.0178(2) Uani 1 1 d
C4 C 0.28292(12) 0.57866(13) 0.09623(10) 0.01789(19) Uani 1 1 d
C5 C 0.46502(12) 0.65673(13) 0.14337(10) 0.0193(2) Uani 1 1 d
C6 C 0.56688(13) 0.60090(14) 0.22460(11) 0.0209(2) Uani 1 1 d
H6B H 0.5111(16) 0.6017(15) 0.3031(12) 0.022(3) Uiso 1 1 d
H6A H 0.5522(16) 0.4822(16) 0.1685(13) 0.030(3) Uiso 1 1 d
C7 C 0.75731(13) 0.70463(14) 0.27017(11) 0.0212(2) Uani 1 1 d
H7B H 0.7666(15) 0.8207(16) 0.3270(12) 0.023(3) Uiso 1 1 d
H7A H 0.8099(16) 0.7004(15) 0.1901(13) 0.026(3) Uiso 1 1 d
C8 C 0.85583(13) 0.64457(14) 0.35279(12) 0.0222(2) Uani 1 1 d
H8B H 0.8448(16) 0.5322(17) 0.2982(13) 0.026(3) Uiso 1 1 d
H8A H 0.8027(17) 0.6443(16) 0.4290(13) 0.026(3) Uiso 1 1 d
C9 C 1.04578(13) 0.75182(14) 0.39809(12) 0.0234(2) Uani 1 1 d
H9B H 1.0562(16) 0.8678(16) 0.4545(13) 0.024(3) Uiso 1 1 d
H9A H 1.0999(16) 0.7485(16) 0.3221(13) 0.025(3) Uiso 1 1 d
C10 C 1.15058(13) 0.69868(14) 0.48283(11) 0.0240(2) Uani 1 1 d
H10B H 1.0967(17) 0.7000(16) 0.5622(14) 0.029(3) Uiso 1 1 d
H10A H 1.1454(16) 0.5853(17) 0.4279(13) 0.027(3) Uiso 1 1 d
C11 C 1.33945(14) 0.80956(15) 0.52580(12) 0.0242(2) Uani 1 1 d
H11B H 1.3890(17) 0.8082(16) 0.4462(14) 0.030(3) Uiso 1 1 d
H11A H 1.3483(17) 0.9260(17) 0.5804(14) 0.035(4) Uiso 1 1 d
C12 C 1.44876(14) 0.75773(15) 0.60828(12) 0.0252(2) Uani 1 1 d
H12B H 1.3980(18) 0.7596(17) 0.6882(15) 0.036(4) Uiso 1 1 d
H12A H 1.4402(18) 0.6348(18) 0.5523(14) 0.035(4) Uiso 1 1 d
C13 C 1.63716(13) 0.86927(15) 0.64998(12) 0.0229(2) Uani 1 1 d
H13B H 1.6838(18) 0.8626(17) 0.5689(14) 0.033(4) Uiso 1 1 d
H13A H 1.6434(17) 0.9873(17) 0.7047(13) 0.032(4) Uiso 1 1 d
C14 C 1.74503(14) 0.82116(16) 0.73689(12) 0.0262(2) Uani 1 1 d
H14B H 1.6896(17) 0.8239(16) 0.8152(14) 0.035(4) Uiso 1 1 d
H14A H 1.7379(16) 0.7041(16) 0.6825(12) 0.026(3) Uiso 1 1 d
C15 C 1.93152(16) 0.93683(18) 0.78295(15) 0.0333(3) Uani 1 1 d
H15C H 1.937(2) 1.047(2) 0.8402(16) 0.053(5) Uiso 1 1 d
H15B H 1.989(2) 0.9364(19) 0.7128(17) 0.046(4) Uiso 1 1 d
H15A H 2.005(2) 0.910(2) 0.8437(17) 0.059(5) Uiso 1 1 d

loop_
_atom_site_aniso_label
_atom_site_aniso_U_11
_atom_site_aniso_U_22
_atom_site_aniso_U_33
_atom_site_aniso_U_23
_atom_site_aniso_U_13
_atom_site_aniso_U_12
S1 0.01686(13) 0.02303(15) 0.02811(15) 0.01446(11) 0.00127(10) 0.00478(10)
S2 0.01492(12) 0.02368(15) 0.02438(14) 0.01427(11) 0.00004(9) 0.00668(10)
C1 0.0145(4) 0.0239(5) 0.0260(5) 0.0103(4) 0.0001(4) 0.0039(4)
C2 0.0150(4) 0.0200(5) 0.0215(5) 0.0102(4) 0.0019(3) 0.0062(4)
C3 0.0139(4) 0.0212(5) 0.0208(4) 0.0104(4) 0.0006(3) 0.0074(4)
C4 0.0133(4) 0.0209(5) 0.0204(4) 0.0095(4) 0.0008(3) 0.0061(4)
C5 0.0134(4) 0.0240(5) 0.0203(5) 0.0084(4) 0.0006(3) 0.0072(4)
C6 0.0156(4) 0.0248(5) 0.0229(5) 0.0106(4) -0.0006(4) 0.0072(4)
C7 0.0143(4) 0.0263(6) 0.0233(5) 0.0110(4) -0.0012(4) 0.0067(4)
C8 0.0169(4) 0.0249(6) 0.0244(5) 0.0105(5) -0.0008(4) 0.0067(4)
C9 0.0172(5) 0.0259(6) 0.0269(5) 0.0115(5) -0.0028(4) 0.0068(4)
C10 0.0186(5) 0.0275(6) 0.0270(5) 0.0130(5) -0.0019(4) 0.0077(4)
C11 0.0194(5) 0.0265(6) 0.0274(5) 0.0125(5) -0.0031(4) 0.0077(4)
C12 0.0187(5) 0.0310(6) 0.0287(5) 0.0170(5) -0.0021(4) 0.0073(4)
C13 0.0191(5) 0.0271(6) 0.0255(5) 0.0139(5) -0.0008(4) 0.0085(4)
C14 0.0195(5) 0.0302(6) 0.0324(6) 0.0189(5) -0.0023(4) 0.0066(4)
C15 0.0217(5) 0.0370(7) 0.0421(7) 0.0213(6) -0.0043(5) 0.0060(5)

loop_
_atom_type_symbol
_atom_type_description
_atom_type_scat_dispersion_real
_atom_type_scat_dispersion_imag
_atom_type_scat_source
C C 0.0033 0.0016 'International Tables Vol C Tables 4.2.6.8 and 6.1.1.4'
H H 0.0000 0.0000 'International Tables Vol C Tables 4.2.6.8 and 6.1.1.4'
S S 0.1246 0.1234 'International Tables Vol C Tables 4.2.6.8 and 6.1.1.4'

loop_
_geom_angle_atom_site_label_1
_geom_angle_atom_site_label_2
_geom_angle_atom_site_label_3
_geom_angle
_geom_angle_site_symmetry_1
C2 S1 C1 90.96(5) .
C3 S2 C4 90.31(5) .
C5 C1 S1 114.23(8) 2_565
C4 C2 C3 112.16(9) 2_565
C4 C2 S1 110.70(8) 2_565
C3 C2 S1 137.13(8) .
C3 C3 C2 111.59(10) 2_565
C3 C3 S2 113.14(9) 2_565
C2 C3 S2 135.27(8) .
C2 C4 C5 114.82(10) 2_565
C2 C4 S2 112.80(8) 2_565
C5 C4 S2 132.37(8) .
C1 C5 C4 109.28(9) 2_565
C1 C5 C6 127.60(9) 2_565
C4 C5 C6 123.12(9) .
C5 C6 C7 115.04(9) .
C6 C7 C8 113.43(9) .
C9 C8 C7 112.22(9) .
C8 C9 C10 114.53(9) .
C11 C10 C9 112.61(10) .
C10 C11 C12 113.98(10) .
C13 C12 C11 113.35(9) .
C12 C13 C14 113.30(9) .
C15 C14 C13 113.16(10) .

loop_
_geom_bond_atom_site_label_1
_geom_bond_atom_site_label_2
_geom_bond_distance
_geom_bond_site_symmetry_2
S1 C2 1.7137(11) .
S1 C1 1.7332(10) .
S2 C3 1.7275(9) .
S2 C4 1.7327(11) .
C1 C5 1.3616(15) 2_565
C2 C4 1.3833(14) 2_565
C2 C3 1.4212(13) .
C3 C3 1.387(2) 2_565
C4 C2 1.3833(14) 2_565
C4 C5 1.4272(13) .
C5 C1 1.3616(15) 2_565
C5 C6 1.4978(13) .
C6 C7 1.5149(14) .
C7 C8 1.5192(14) .
C8 C9 1.5183(14) .
C9 C10 1.5212(14) .
C10 C11 1.5184(15) .
C11 C12 1.5204(14) .
C12 C13 1.5167(15) .
C13 C14 1.5211(14) .
C14 C15 1.5146(16) .
